data_4338696
loop_
_publ_author_name
'Santillan, Guillermo A.'
'Carrano, Carl J.'

_publ_section_title
;
 Cobalt, zinc, and nickel complexes of a diatopic heteroscorpionate
 ligand: building blocks for coordination polymers.
;
_journal_issue 3
_journal_name_full 'Inorganic chemistry'
_journal_page_first 930
_journal_page_last 939
_journal_paper_doi 10.1021/ic701718b
_journal_volume 47
_journal_year 2008
_chemical_formula_sum 'C19 H21 Cl2 Co N7 O2'
_chemical_formula_weight 509.26
_chemical_name_systematic
;

 ?

;
_space_group_IT_number 14
_symmetry_cell_setting monoclinic
_symmetry_space_group_name_Hall '-P 2ybc'
_symmetry_space_group_name_H-M 'P 1 21/c 1'
_atom_sites_solution_hydrogens geom
_atom_sites_solution_primary direct
_atom_sites_solution_secondary difmap
_audit_creation_method SHELXL-97
_cell_angle_alpha 90.00
_cell_angle_beta 103.565(8)
_cell_angle_gamma 90.00
_cell_formula_units_Z 4
_cell_length_a 9.4752(15)
_cell_length_b 16.739(3)
_cell_length_c 14.429(2)
_cell_measurement_reflns_used 5410
_cell_measurement_temperature 240(2)
_cell_measurement_theta_max 23.97
_cell_measurement_theta_min 2.43
_cell_volume 2224.7(6)
_computing_cell_refinement 'Bruker SMART'
_computing_data_collection 'Bruker SMART'
_computing_data_reduction 'Bruker SAINT'
_computing_molecular_graphics 'Bruker SHELXTL'
_computing_publication_material 'Bruker SHELXTL'
_computing_structure_refinement 'SHELXL-97 (Sheldrick, 1997)'
_computing_structure_solution 'SHELXS-97 (Sheldrick, 1990)'
_diffrn_ambient_temperature 240(2)
_diffrn_measured_fraction_theta_full 0.976
_diffrn_measured_fraction_theta_max 0.976
_diffrn_measurement_device_type 'CCD area detector'
_diffrn_measurement_method 'phi and omega scans'
_diffrn_radiation_monochromator graphite
_diffrn_radiation_source 'fine-focus sealed tube'
_diffrn_radiation_type MoK\a
_diffrn_radiation_wavelength 0.71073
_diffrn_reflns_av_R_equivalents 0.0891
_diffrn_reflns_av_sigmaI/netI 0.0749
_diffrn_reflns_limit_h_max 11
_diffrn_reflns_limit_h_min -12
_diffrn_reflns_limit_k_max 22
_diffrn_reflns_limit_k_min -21
_diffrn_reflns_limit_l_max 18
_diffrn_reflns_limit_l_min -18
_diffrn_reflns_number 34168
_diffrn_reflns_theta_full 27.95
_diffrn_reflns_theta_max 27.95
_diffrn_reflns_theta_min 2.43
_exptl_absorpt_coefficient_mu 1.043
_exptl_absorpt_correction_T_max 0.9029
_exptl_absorpt_correction_T_min 0.6237
_exptl_absorpt_correction_type multi-scan
_exptl_absorpt_process_details SADABS
_exptl_crystal_colour blue
_exptl_crystal_density_diffrn 1.520
_exptl_crystal_density_meas ?
_exptl_crystal_density_method 'not measured'
_exptl_crystal_description block
_exptl_crystal_F_000 1044
_exptl_crystal_size_max 0.50
_exptl_crystal_size_mid 0.30
_exptl_crystal_size_min 0.10
_refine_diff_density_max 0.488
_refine_diff_density_min -0.694
_refine_diff_density_rms 0.094
_refine_ls_extinction_method none
_refine_ls_goodness_of_fit_ref 1.025
_refine_ls_hydrogen_treatment constr
_refine_ls_matrix_type full
_refine_ls_number_parameters 280
_refine_ls_number_reflns 5215
_refine_ls_number_restraints 0
_refine_ls_restrained_S_all 1.025
_refine_ls_R_factor_all 0.1081
_refine_ls_R_factor_gt 0.0502
_refine_ls_shift/su_max 0.000
_refine_ls_shift/su_mean 0.000
_refine_ls_structure_factor_coef Fsqd
_refine_ls_weighting_details 'calc w=1/[\s^2^(Fo^2^)+(0.0767P)^2^+0.0000P] where P=(Fo^2^+2Fc^2^)/3'
_refine_ls_weighting_scheme calc
_refine_ls_wR_factor_gt 0.1270
_refine_ls_wR_factor_ref 0.1508
_reflns_number_gt 2956
_reflns_number_total 5215
_reflns_threshold_expression >2sigma(I)
_cod_data_source_file ic701718b-complex_1.cif
_cod_data_source_block gs26a
_cod_depositor_comments
;
The following automatic conversions were performed:

'_symmetry_cell_setting' value 'Monoclinic' changed to 'monoclinic'
according to
/usr/data/users/saulius/automatic-downloads/retrospective/ACS/lib/dictionaries/cif_core.dic
dictionary named 'cif_core.dic' version 2.4.2 from 2011-04-26.

Automatic conversion script
Id: cif_fix_values 2281 2013-09-26 08:29:07Z andrius 

The following automatic conversions were performed:

'_exptl_crystal_density_meas' value 'not measured' was changed to '?'
- the value is perceived as not measured.

Automatic conversion script
Id: cif_fix_values 3008 2015-01-20 13:52:24Z robertas 
;
_cod_original_sg_symbol_H-M P2(1)/c
_cod_database_code 4338696

loop_
_symmetry_equiv_pos_as_xyz
'x, y, z'
'-x, y+1/2, -z+1/2'
'-x, -y, -z'
'x, -y-1/2, z-1/2'

loop_
_atom_site_label
_atom_site_type_symbol
_atom_site_fract_x
_atom_site_fract_y
_atom_site_fract_z
_atom_site_U_iso_or_equiv
_atom_site_adp_type
_atom_site_occupancy
_atom_site_symmetry_multiplicity
_atom_site_calc_flag
_atom_site_refinement_flags
Co1 Co 0.51154(5) 0.08824(3) 0.23711(3) 0.03278(17) Uani 1 1 d .
N1 N 0.4670(3) -0.01292(16) 0.15681(19) 0.0320(6) Uani 1 1 d .
N2 N 0.5731(3) -0.06983(16) 0.16118(18) 0.0306(6) Uani 1 1 d .
N3 N 0.7243(3) 0.07946(15) 0.22468(18) 0.0309(6) Uani 1 1 d .
N4 N 0.7878(3) 0.00514(16) 0.22777(18) 0.0292(6) Uani 1 1 d .
N5 N 0.4213(4) 0.1851(2) 0.1680(2) 0.0498(8) Uani 1 1 d .
N6 N 0.3176(4) 0.21608(18) 0.1829(2) 0.0429(8) Uani 1 1 d .
N7 N 0.2153(4) 0.2491(2) 0.1956(3) 0.0586(9) Uani 1 1 d .
O1 O 0.3143(3) 0.06562(15) 0.31052(17) 0.0412(6) Uani 1 1 d .
O2 O 0.5353(2) 0.10692(14) 0.37594(16) 0.0378(6) Uani 1 1 d .
C1 C 0.6246(5) -0.1950(2) 0.0776(3) 0.0524(10) Uani 1 1 d .
H1A H 0.7139 -0.1946 0.1270 0.079 Uiso 1 1 calc R
H1B H 0.6473 -0.1920 0.0156 0.079 Uiso 1 1 calc R
H1C H 0.5716 -0.2439 0.0820 0.079 Uiso 1 1 calc R
C2 C 0.5341(4) -0.1251(2) 0.0904(2) 0.0375(9) Uani 1 1 d .
C3 C 0.3994(4) -0.1021(2) 0.0386(3) 0.0473(10) Uani 1 1 d .
H3A H 0.3435 -0.1281 -0.0154 0.057 Uiso 1 1 calc R
C4 C 0.3609(4) -0.0334(2) 0.0805(2) 0.0387(9) Uani 1 1 d .
C5 C 0.2262(4) 0.0165(3) 0.0515(3) 0.0523(11) Uani 1 1 d .
H5B H 0.2312 0.0606 0.0959 0.079 Uiso 1 1 calc R
H5C H 0.1418 -0.0160 0.0522 0.079 Uiso 1 1 calc R
H5D H 0.2186 0.0373 -0.0122 0.079 Uiso 1 1 calc R
C6 C 1.0297(4) -0.0608(2) 0.2426(3) 0.0465(10) Uani 1 1 d .
H6A H 0.9727 -0.1089 0.2432 0.070 Uiso 1 1 calc R
H6B H 1.1035 -0.0571 0.3018 0.070 Uiso 1 1 calc R
H6C H 1.0759 -0.0628 0.1894 0.070 Uiso 1 1 calc R
C7 C 0.9326(4) 0.0107(2) 0.2327(2) 0.0349(8) Uani 1 1 d .
C8 C 0.9632(4) 0.0909(2) 0.2294(3) 0.0393(9) Uani 1 1 d .
H8A H 1.0540 0.1139 0.2303 0.047 Uiso 1 1 calc R
C9 C 0.8321(4) 0.1315(2) 0.2243(2) 0.0354(8) Uani 1 1 d .
C10 C 0.8025(5) 0.2190(2) 0.2178(3) 0.0530(11) Uani 1 1 d .
H10A H 0.7007 0.2285 0.2155 0.079 Uiso 1 1 calc R
H10B H 0.8257 0.2401 0.1605 0.079 Uiso 1 1 calc R
H10C H 0.8618 0.2455 0.2732 0.079 Uiso 1 1 calc R
C11 C 0.7027(3) -0.06575(19) 0.2376(2) 0.0288(7) Uani 1 1 d .
H11A H 0.7629 -0.1129 0.2313 0.035 Uiso 1 1 calc R
C12 C 0.3294(3) 0.06987(18) 0.6630(2) 0.0272(7) Uani 1 1 d .
C13 C 0.4551(4) 0.1065(2) 0.6496(2) 0.0330(8) Uani 1 1 d .
H13A H 0.5226 0.1278 0.7022 0.040 Uiso 1 1 calc R
C14 C 0.4810(4) 0.1117(2) 0.5590(2) 0.0341(8) Uani 1 1 d .
H14A H 0.5676 0.1348 0.5506 0.041 Uiso 1 1 calc R
C15 C 0.3790(3) 0.08259(18) 0.4807(2) 0.0287(7) Uani 1 1 d .
C16 C 0.2524(4) 0.0485(2) 0.4940(2) 0.0327(8) Uani 1 1 d .
H16A H 0.1823 0.0298 0.4411 0.039 Uiso 1 1 calc R
C17 C 0.2278(4) 0.0415(2) 0.5849(2) 0.0319(8) Uani 1 1 d .
H17A H 0.1420 0.0176 0.5933 0.038 Uiso 1 1 calc R
C18 C 0.4098(4) 0.08490(18) 0.3830(2) 0.0299(8) Uani 1 1 d .
C19 C 1.0163(5) 0.2848(3) 0.9836(3) 0.0643(12) Uani 1 1 d .
H19A H 1.0892 0.2969 1.0422 0.077 Uiso 1 1 calc R
H19B H 1.0575 0.2988 0.9294 0.077 Uiso 1 1 calc R
Cl1 Cl 0.86323(16) 0.34274(8) 0.97970(10) 0.0854(4) Uani 1 1 d .
Cl2 Cl 0.97797(15) 0.18308(7) 0.97984(10) 0.0767(4) Uani 1 1 d .

loop_
_atom_site_aniso_label
_atom_site_aniso_U_11
_atom_site_aniso_U_22
_atom_site_aniso_U_33
_atom_site_aniso_U_23
_atom_site_aniso_U_13
_atom_site_aniso_U_12
Co1 0.0374(3) 0.0326(3) 0.0297(3) 0.0000(2) 0.0109(2) 0.0016(2)
N1 0.0319(15) 0.0339(17) 0.0293(15) 0.0020(12) 0.0055(13) 0.0002(13)
N2 0.0350(16) 0.0321(17) 0.0256(15) -0.0030(12) 0.0090(12) -0.0036(13)
N3 0.0384(16) 0.0285(16) 0.0266(15) 0.0006(11) 0.0090(12) -0.0032(13)
N4 0.0309(15) 0.0279(16) 0.0311(15) -0.0003(12) 0.0119(12) -0.0028(12)
N5 0.063(2) 0.047(2) 0.043(2) 0.0116(16) 0.0189(17) 0.0077(18)
N6 0.056(2) 0.0351(19) 0.0328(17) 0.0024(14) 0.0016(16) -0.0050(17)
N7 0.054(2) 0.049(2) 0.070(3) -0.0010(19) 0.0082(19) 0.0033(18)
O1 0.0399(14) 0.0523(16) 0.0317(14) -0.0006(12) 0.0089(12) -0.0043(12)
O2 0.0358(13) 0.0469(15) 0.0329(13) -0.0012(11) 0.0126(11) -0.0044(11)
C1 0.076(3) 0.036(2) 0.046(2) -0.0130(18) 0.016(2) -0.003(2)
C2 0.053(2) 0.029(2) 0.0305(19) -0.0053(15) 0.0109(18) -0.0126(18)
C3 0.053(2) 0.048(3) 0.036(2) -0.0088(18) -0.0004(19) -0.013(2)
C4 0.037(2) 0.044(2) 0.035(2) 0.0049(17) 0.0072(17) -0.0074(17)
C5 0.039(2) 0.063(3) 0.051(2) 0.010(2) 0.0004(18) -0.001(2)
C6 0.039(2) 0.053(3) 0.050(2) -0.0037(19) 0.0145(18) 0.0037(18)
C7 0.0334(19) 0.044(2) 0.0292(18) -0.0028(15) 0.0102(15) -0.0038(16)
C8 0.0357(19) 0.043(2) 0.041(2) -0.0023(17) 0.0117(16) -0.0112(17)
C9 0.044(2) 0.034(2) 0.0295(19) -0.0012(15) 0.0107(16) -0.0101(17)
C10 0.066(3) 0.038(2) 0.055(3) 0.0009(19) 0.015(2) -0.012(2)
C11 0.0343(18) 0.0254(18) 0.0275(18) -0.0020(13) 0.0090(15) -0.0018(14)
C12 0.0316(17) 0.0229(18) 0.0270(17) 0.0008(13) 0.0066(14) 0.0040(14)
C13 0.0334(18) 0.034(2) 0.0303(18) -0.0002(15) 0.0052(15) -0.0025(15)
C14 0.0351(19) 0.034(2) 0.035(2) 0.0016(15) 0.0117(16) -0.0050(16)
C15 0.0310(17) 0.0280(19) 0.0281(18) 0.0040(14) 0.0090(15) 0.0061(14)
C16 0.0329(18) 0.035(2) 0.0293(18) -0.0021(15) 0.0060(15) -0.0027(15)
C17 0.0324(18) 0.032(2) 0.0326(19) -0.0005(15) 0.0110(15) -0.0062(15)
C18 0.0360(19) 0.0244(18) 0.0312(19) 0.0032(14) 0.0117(16) 0.0040(15)
C19 0.061(3) 0.052(3) 0.073(3) 0.003(2) 0.001(2) 0.011(2)
Cl1 0.1004(10) 0.0779(9) 0.0828(9) 0.0146(7) 0.0316(8) 0.0447(8)
Cl2 0.0873(9) 0.0507(7) 0.0919(9) -0.0095(6) 0.0208(7) 0.0019(7)

loop_
_atom_type_symbol
_atom_type_description
_atom_type_scat_dispersion_real
_atom_type_scat_dispersion_imag
_atom_type_scat_source
C C 0.0033 0.0016 'International Tables Vol C Tables 4.2.6.8 and 6.1.1.4'
H H 0.0000 0.0000 'International Tables Vol C Tables 4.2.6.8 and 6.1.1.4'
N N 0.0061 0.0033 'International Tables Vol C Tables 4.2.6.8 and 6.1.1.4'
O O 0.0106 0.0060 'International Tables Vol C Tables 4.2.6.8 and 6.1.1.4'
Co Co 0.3494 0.9721 'International Tables Vol C Tables 4.2.6.8 and 6.1.1.4'
Cl Cl 0.1484 0.1585 'International Tables Vol C Tables 4.2.6.8 and 6.1.1.4'

loop_
_geom_angle_atom_site_label_1
_geom_angle_atom_site_label_2
_geom_angle_atom_site_label_3
_geom_angle
_geom_angle_site_symmetry_3
N5 Co1 O2 108.11(12) .
N5 Co1 N1 112.62(13) .
O2 Co1 N1 131.51(10) .
N5 Co1 N3 109.12(12) .
O2 Co1 N3 102.47(10) .
N1 Co1 N3 88.16(10) .
N5 Co1 O1 93.58(11) .
O2 Co1 O1 59.51(9) .
N1 Co1 O1 92.36(9) .
N3 Co1 O1 155.17(10) .
N5 Co1 C18 103.51(12) .
O2 Co1 C18 30.04(10) .
N1 Co1 C18 112.86(10) .
N3 Co1 C18 130.07(11) .
O1 Co1 C18 29.51(9) .
C4 N1 N2 105.0(3) .
C4 N1 Co1 133.6(2) .
N2 N1 Co1 119.8(2) .
C2 N2 N1 111.6(3) .
C2 N2 C11 129.5(3) .
N1 N2 C11 118.9(2) .
C9 N3 N4 105.0(3) .
C9 N3 Co1 135.3(2) .
N4 N3 Co1 119.22(18) .
C7 N4 N3 111.5(3) .
C7 N4 C11 128.6(3) .
N3 N4 C11 119.3(2) .
N6 N5 Co1 123.3(3) .
N7 N6 N5 177.6(4) .
C18 O1 Co1 80.92(18) .
C18 O2 Co1 98.5(2) .
N2 C2 C3 105.8(3) .
N2 C2 C1 124.3(3) .
C3 C2 C1 129.9(3) .
C2 C3 C4 107.5(3) .
N1 C4 C3 110.2(3) .
N1 C4 C5 120.5(3) .
C3 C4 C5 129.3(4) .
N4 C7 C8 106.5(3) .
N4 C7 C6 122.7(3) .
C8 C7 C6 130.8(3) .
C7 C8 C9 106.5(3) .
N3 C9 C8 110.5(3) .
N3 C9 C10 120.3(3) .
C8 C9 C10 129.1(3) .
N2 C11 N4 110.7(3) .
N2 C11 C12 113.0(3) 3_656
N4 C11 C12 111.2(2) 3_656
C17 C12 C13 119.5(3) .
C17 C12 C11 119.5(3) 3_656
C13 C12 C11 120.8(3) 3_656
C14 C13 C12 120.2(3) .
C13 C14 C15 120.0(3) .
C16 C15 C14 119.5(3) .
C16 C15 C18 120.3(3) .
C14 C15 C18 120.1(3) .
C15 C16 C17 120.6(3) .
C12 C17 C16 120.1(3) .
O1 C18 O2 120.9(3) .
O1 C18 C15 120.9(3) .
O2 C18 C15 118.2(3) .
O1 C18 Co1 69.57(17) .
O2 C18 Co1 51.46(15) .
C15 C18 Co1 168.9(2) .
Cl1 C19 Cl2 112.3(3) .

loop_
_geom_bond_atom_site_label_1
_geom_bond_atom_site_label_2
_geom_bond_distance
_geom_bond_site_symmetry_2
Co1 N5 1.988(3) .
Co1 O2 1.987(2) .
Co1 N1 2.039(3) .
Co1 N3 2.070(3) .
Co1 O1 2.385(2) .
Co1 C18 2.513(3) .
N1 C4 1.350(4) .
N1 N2 1.376(4) .
N2 C2 1.363(4) .
N2 C11 1.447(4) .
N3 C9 1.344(4) .
N3 N4 1.378(4) .
N4 C7 1.360(4) .
N4 C11 1.460(4) .
N5 N6 1.175(4) .
N6 N7 1.167(5) .
O1 C18 1.254(4) .
O2 C18 1.272(4) .
C1 C2 1.487(5) .
C2 C3 1.374(5) .
C3 C4 1.387(5) .
C4 C5 1.500(5) .
C6 C7 1.497(5) .
C7 C8 1.376(5) .
C8 C9 1.403(5) .
C9 C10 1.491(5) .
C11 C12 1.536(4) 3_656
C12 C17 1.383(5) .
C12 C13 1.392(4) .
C12 C11 1.536(4) 3_656
C13 C14 1.389(4) .
C14 C15 1.391(5) .
C15 C16 1.382(4) .
C15 C18 1.506(4) .
C16 C17 1.390(4) .
C19 Cl1 1.734(4) .
C19 Cl2 1.739(5) .
